data_2011840
loop_
_publ_author_name
'Ramos Silva, M.'
'Paix\~ao, J. A.'
'Matos Beja, A.'
'Alte da Veiga, L.'

_publ_section_title
;
 <i>N</i>-[Tris(hydroxymethyl)methyl]glycine (tricine)
;
_journal_issue 4
_journal_name_full 'Acta Crystallographica Section C'
_journal_page_first 421
_journal_page_last 422
_journal_paper_doi 10.1107/S0108270100020266
_journal_volume 57
_journal_year 2001
_chemical_formula_moiety 'C6 H13 N1 O5'
_chemical_formula_sum 'C6 H13 N O5'
_chemical_formula_weight 179.18
_chemical_melting_point 459(2)
_chemical_name_common tricine
_chemical_name_systematic
;
N-[tris(hydroxymethyl)methyl]glycine or
N-(2-hydroxy-1,1-bis[hydroxymethyl]ethyl)glycine
;
_space_group_IT_number 14
_symmetry_cell_setting monoclinic
_symmetry_space_group_name_Hall '-P 2yn'
_symmetry_space_group_name_H-M 'P 1 21/n 1'
_audit_creation_method SHELXL97
_cell_angle_alpha 90
_cell_angle_beta 107.488(11)
_cell_angle_gamma 90
_cell_formula_units_Z 4
_cell_length_a 6.2806(16)
_cell_length_b 13.5616(13)
_cell_length_c 9.6165(10)
_cell_measurement_reflns_used 25
_cell_measurement_temperature 293(2)
_cell_measurement_theta_max 14.07
_cell_measurement_theta_min 9.69
_cell_volume 781.2(2)
_computing_cell_refinement 'CAD-4 Software'
_computing_data_collection 'CAD-4 Software (Enraf-Nonius, 1989)'
_computing_data_reduction 'HELENA (Spek, 1997)'
_computing_molecular_graphics 'ORTEPII (Johnson, 1976)'
_computing_publication_material SHELXL97
_computing_structure_refinement SHELXL97
_computing_structure_solution 'SHELXS97 (Sheldrick, 1990)'
_diffrn_ambient_temperature 293(2)
_diffrn_measured_fraction_theta_full .996
_diffrn_measured_fraction_theta_max .996
_diffrn_measurement_device_type 'Enraf-Nonius CAD-4'
_diffrn_measurement_method 'profile data from \w-2\q scans'
_diffrn_radiation_monochromator graphite
_diffrn_radiation_source 'fine-focus sealed tube'
_diffrn_radiation_type MoK\a
_diffrn_radiation_wavelength .71073
_diffrn_reflns_av_R_equivalents .020
_diffrn_reflns_av_sigmaI/netI .011
_diffrn_reflns_limit_h_max 8
_diffrn_reflns_limit_h_min 0
_diffrn_reflns_limit_k_max 19
_diffrn_reflns_limit_k_min 0
_diffrn_reflns_limit_l_max 12
_diffrn_reflns_limit_l_min -13
_diffrn_reflns_number 2434
_diffrn_reflns_theta_full 29.96
_diffrn_reflns_theta_max 29.96
_diffrn_reflns_theta_min 3.00
_diffrn_standards_decay_% 1.1
_diffrn_standards_interval_time 180
_diffrn_standards_number 3
_exptl_absorpt_coefficient_mu .133
_exptl_absorpt_correction_type none
_exptl_crystal_colour colourless
_exptl_crystal_density_diffrn 1.523
_exptl_crystal_density_method 'not measured'
_exptl_crystal_description prism
_exptl_crystal_F_000 384
_exptl_crystal_size_max .49
_exptl_crystal_size_mid .20
_exptl_crystal_size_min .12
_refine_diff_density_max .39
_refine_diff_density_min -.19
_refine_ls_extinction_coef .069(6)
_refine_ls_extinction_method 'SHELXL97 (Sheldrick, 1997)'
_refine_ls_goodness_of_fit_ref 1.063
_refine_ls_hydrogen_treatment refxyz
_refine_ls_matrix_type full
_refine_ls_number_parameters 149
_refine_ls_number_reflns 2255
_refine_ls_number_restraints 0
_refine_ls_restrained_S_all 1.063
_refine_ls_R_factor_all .039
_refine_ls_R_factor_gt .030
_refine_ls_shift/su_max <0.001
_refine_ls_shift/su_mean .000
_refine_ls_structure_factor_coef Fsqd
_refine_ls_weighting_details 'calc w = 1/[\s^2^(Fo^2^)+(0.0479P)^2^+0.1832P] where P=(Fo^2^+2Fc^2^)/3'
_refine_ls_weighting_scheme calc
_refine_ls_wR_factor_ref .089
_reflns_number_gt 1920
_reflns_number_total 2255
_reflns_threshold_expression I>2\s(I)
_cod_data_source_file bj1011.cif
_cod_data_source_block I
_cod_original_sg_symbol_H-M 'P 21/n'
_cod_original_formula_sum 'C6 H13 N1 O5'
_cod_database_code 2011840
_cod_database_fobs_code 2011840

loop_
_symmetry_equiv_pos_as_xyz
'x, y, z'
'-x+1/2, y+1/2, -z+1/2'
'-x, -y, -z'
'x-1/2, -y-1/2, z-1/2'

loop_
_atom_site_label
_atom_site_fract_x
_atom_site_fract_y
_atom_site_fract_z
_atom_site_U_iso_or_equiv
_atom_site_adp_type
_atom_site_calc_flag
_atom_site_refinement_flags
_atom_site_occupancy
_atom_site_disorder_assembly
_atom_site_disorder_group
_atom_site_type_symbol
O1 .56659(13) -.09470(6) .61101(8) .02764(18) Uani d . 1 . . O
O2 .73866(14) -.11426(6) .84884(8) .02991(19) Uani d . 1 . . O
O3 -.04126(12) .10578(5) .42452(7) .02200(16) Uani d . 1 . . O
H3 -.012(3) .1509(12) .3772(17) .033 Uiso d . 1 . . H
O4 .08633(14) .07186(6) .86253(8) .0321(2) Uani d . 1 . . O
H4 .128(3) .0723(13) .955(2) .048 Uiso d . 1 . . H
O5 .52284(12) .25370(5) .73708(8) .02664(18) Uani d . 1 . . O
H5 .601(3) .2944(12) .7037(17) .040 Uiso d . 1 . . H
N1 .32148(12) .05764(5) .65388(8) .01638(16) Uani d . 1 . . N
H1A .362(2) .0642(9) .5727(14) .020 Uiso d . 1 . . H
H1B .229(2) .0034(9) .6388(13) .020 Uiso d . 1 . . H
C1 .61573(15) -.06833(7) .74002(10) .01924(18) Uani d . 1 . . C
C2 .52084(16) .02846(7) .77614(10) .0230(2) Uani d . 1 . . C
H2A .631(2) .0780(11) .7941(15) .028 Uiso d . 1 . . H
H2B .472(2) .0191(10) .8634(15) .028 Uiso d . 1 . . H
C3 .19535(14) .15021(6) .67019(9) .01603(17) Uani d . 1 . . C
C4 -.04097(15) .13842(7) .56471(10) .01931(18) Uani d . 1 . . C
H4A -.121(2) .2010(10) .5605(14) .023 Uiso d . 1 . . H
H4B -.119(2) .0884(9) .6017(14) .023 Uiso d . 1 . . H
C5 .17907(17) .15926(7) .82451(10) .02172(19) Uani d . 1 . . C
H5A .083(2) .2180(10) .8285(15) .026 Uiso d . 1 . . H
H5B .323(2) .1727(10) .8919(15) .026 Uiso d . 1 . . H
C6 .31037(16) .24088(7) .63172(10) .02139(19) Uani d . 1 . . C
H6A .212(2) .2996(10) .6324(14) .026 Uiso d . 1 . . H
H6B .329(2) .2318(10) .5356(15) .026 Uiso d . 1 . . H

loop_
_atom_site_aniso_label
_atom_site_aniso_U_11
_atom_site_aniso_U_22
_atom_site_aniso_U_33
_atom_site_aniso_U_12
_atom_site_aniso_U_13
_atom_site_aniso_U_23
O1 .0325(4) .0312(4) .0196(3) .0082(3) .0084(3) -.0005(3)
O2 .0363(4) .0299(4) .0211(3) .0148(3) .0050(3) .0046(3)
O3 .0247(3) .0230(3) .0168(3) -.0050(2) .0038(2) -.0011(2)
O4 .0386(4) .0375(4) .0213(4) -.0138(3) .0109(3) .0009(3)
O5 .0249(4) .0259(4) .0271(4) -.0103(3) .0048(3) -.0002(3)
N1 .0169(3) .0154(3) .0154(3) .0010(2) .0027(3) -.0010(2)
C1 .0186(4) .0199(4) .0201(4) .0027(3) .0072(3) .0021(3)
C2 .0222(4) .0223(4) .0197(4) .0058(3) -.0011(3) -.0020(3)
C3 .0174(4) .0142(3) .0160(3) .0003(3) .0042(3) -.0012(3)
C4 .0171(4) .0216(4) .0183(4) .0009(3) .0039(3) -.0001(3)
C5 .0263(4) .0221(4) .0175(4) -.0010(3) .0077(3) -.0028(3)
C6 .0245(4) .0170(4) .0211(4) -.0038(3) .0046(3) .0002(3)

loop_
_atom_type_symbol
_atom_type_description
_atom_type_scat_dispersion_real
_atom_type_scat_dispersion_imag
_atom_type_scat_source
C C .0033 .0016 'International Tables Vol C Tables 4.2.6.8 and 6.1.1.4'
H H .0000 .0000 'International Tables Vol C Tables 4.2.6.8 and 6.1.1.4'
N N .0061 .0033 'International Tables Vol C Tables 4.2.6.8 and 6.1.1.4'
O O .0106 .0060 'International Tables Vol C Tables 4.2.6.8 and 6.1.1.4'

loop_
_geom_angle_atom_site_label_1
_geom_angle_atom_site_label_2
_geom_angle_atom_site_label_3
_geom_angle
_geom_angle_publ_flag
C4 O3 H3 111.1(11) ?
C5 O4 H4 104.1(12) ?
C6 O5 H5 109.3(11) ?
C2 N1 C3 118.62(7) yes
C2 N1 H1A 108.7(8) ?
C3 N1 H1A 107.6(8) ?
C2 N1 H1B 104.7(8) ?
C3 N1 H1B 110.5(8) ?
H1A N1 H1B 106.0(11) ?
O1 C1 O2 126.47(9) ?
O1 C1 C2 118.71(8) ?
O2 C1 C2 114.82(8) ?
N1 C2 C1 110.01(7) ?
N1 C2 H2A 110.6(9) ?
C1 C2 H2A 109.8(9) ?
N1 C2 H2B 107.6(8) ?
C1 C2 H2B 109.0(8) ?
H2A C2 H2B 109.7(12) ?
N1 C3 C5 110.94(7) ?
N1 C3 C6 109.97(7) ?
C5 C3 C6 110.27(7) ?
N1 C3 C4 106.07(7) ?
C5 C3 C4 108.53(7) ?
C6 C3 C4 110.98(7) ?
O3 C4 C3 112.69(7) ?
O3 C4 H4A 112.1(8) ?
C3 C4 H4A 108.6(8) ?
O3 C4 H4B 106.0(8) ?
C3 C4 H4B 109.1(8) ?
H4A C4 H4B 108.2(11) ?
O4 C5 C3 109.72(7) ?
O4 C5 H5A 110.9(8) ?
C3 C5 H5A 108.5(8) ?
O4 C5 H5B 111.3(8) ?
C3 C5 H5B 110.3(8) ?
H5A C5 H5B 106.1(11) ?
O5 C6 C3 109.67(7) ?
O5 C6 H6A 110.1(8) ?
C3 C6 H6A 107.4(8) ?
O5 C6 H6B 109.7(8) ?
C3 C6 H6B 109.2(8) ?
H6A C6 H6B 110.8(11) ?

loop_
_geom_bond_atom_site_label_1
_geom_bond_atom_site_label_2
_geom_bond_site_symmetry_2
_geom_bond_distance
_geom_bond_publ_flag
O1 C1 . 1.2379(11) yes
O2 C1 . 1.2623(11) yes
O3 C4 . 1.4184(11) ?
O3 H3 . .816(16) ?
O4 C5 . 1.4163(12) ?
O4 H4 . .851(19) ?
O5 C6 . 1.4230(12) ?
O5 H5 . .862(17) ?
N1 C2 . 1.4906(11) yes
N1 C3 . 1.5175(11) yes
N1 H1A . .896(13) ?
N1 H1B . .923(13) ?
C1 C2 . 1.5241(13) ?
C2 H2A . .944(15) ?
C2 H2B . .985(14) ?
C3 C5 . 1.5229(12) ?
C3 C6 . 1.5268(12) ?
C3 C4 . 1.5338(12) ?
C4 H4A . .981(13) ?
C4 H4B . .966(13) ?
C5 H5A . 1.005(14) ?
C5 H5B . .960(14) ?
C6 H6A . 1.009(14) ?
C6 H6B . .974(13) ?

loop_
_geom_hbond_atom_site_label_D
_geom_hbond_atom_site_label_H
_geom_hbond_atom_site_label_A
_geom_hbond_site_symmetry_A
_geom_hbond_distance_DH
_geom_hbond_distance_HA
_geom_hbond_distance_DA
_geom_hbond_angle_DHA
N1 H1A O1 3_656 .896(13) 1.991(13) 2.8830(11) 173.0(12)
N1 H1B O3 3_556 .923(13) 1.876(13) 2.7894(11) 170.3(11)
O3 H3 O5 4_565 .816(16) 1.928(16) 2.7347(11) 170.2(15)
O4 H4 O2 3_657 .851(19) 1.904(19) 2.7220(11) 160.9(17)
O5 H5 O2 2_656 .862(17) 1.764(17) 2.6224(11) 174.0(16)
C2 H2A O5 . .944(15) 2.494(14) 3.0781(13) 120.2(10)
C2 H2B O4 . .985(14) 2.523(14) 3.1380(15) 120.4(10)
C4 H4B O4 . .966(13) 2.462(13) 2.8775(12) 105.7(9)
C5 H5B O5 . .960(14) 2.473(13) 2.8460(13) 103.0(9)

loop_
_geom_torsion_atom_site_label_1
_geom_torsion_atom_site_label_2
_geom_torsion_atom_site_label_3
_geom_torsion_atom_site_label_4
_geom_torsion
_geom_torsion_publ_flag
C3 N1 C2 C1 177.57(7) yes
O1 C1 C2 N1 19.76(12) yes
O2 C1 C2 N1 -159.87(9) yes
C2 N1 C3 C5 -39.57(11) yes
C2 N1 C3 C6 82.69(10) yes
C2 N1 C3 C4 -157.24(8) yes
N1 C3 C4 O3 -46.39(9) yes
C5 C3 C4 O3 -165.66(7) ?
C6 C3 C4 O3 73.02(9) ?
N1 C3 C5 O4 -53.88(10) yes
C6 C3 C5 O4 -175.96(8) ?
C4 C3 C5 O4 62.28(10) ?
N1 C3 C6 O5 -66.90(9) yes
C5 C3 C6 O5 55.75(10) ?
C4 C3 C6 O5 176.05(7) ?

loop_
_cod_related_entry_id
_cod_related_entry_database
_cod_related_entry_code
1 ChemSpider 72078
